data_2242377
loop_
_publ_author_name
'\"Ozek Y\?ild\?ir\?im, Arzu'
'G\"ulsu, Murat'
'Albayrak Ka\,sta\,s, \,Ci\(gdem'

_publ_section_title
;
 Synthesis, crystal structure and computational studies of a new Schiff
 base compound:
 (<i>E</i>)-4-bromo-2-ethoxy-6-{[(2-methoxyphenyl)imino]methyl}phenol
;
_journal_coeditor_code XU5918
_journal_issue 3
_journal_name_full 'Acta Crystallographica Section E'
_journal_page_first 319
_journal_page_last 322
_journal_paper_doi 10.1107/S2056989018002062
_journal_volume 74
_journal_year 2018
_chemical_formula_iupac 'C16 H16 Br N O3'
_chemical_formula_moiety 'C16 H16 Br N O3'
_chemical_formula_sum 'C16 H16 Br N O3'
_chemical_formula_weight 350.21
_chemical_name_systematic
;
(<i>E</i>)-4-Bromo-2-ethoxy-6-{[(2-methoxyphenyl)imino]methyl}phenol
;
_space_group_crystal_system monoclinic
_space_group_IT_number 14
_space_group_name_Hall '-P 2yn'
_space_group_name_H-M_alt 'P 1 21/n 1'
_symmetry_space_group_name_Hall '-P 2yn'
_symmetry_space_group_name_H-M 'P 1 21/n 1'
_atom_sites_solution_hydrogens mixed
_audit_creation_method SHELXL-2018/1
_cell_angle_alpha 90
_cell_angle_beta 98.716(5)
_cell_angle_gamma 90
_cell_formula_units_Z 4
_cell_length_a 15.3405(8)
_cell_length_b 6.5204(2)
_cell_length_c 15.3612(10)
_cell_measurement_reflns_used 3491
_cell_measurement_temperature 296(2)
_cell_measurement_theta_max 28.05
_cell_measurement_theta_min 2.04
_cell_volume 1518.78(14)
_computing_cell_refinement
;
X-AREA (Stoe & Cie, 2002)
;
_computing_data_collection
;
X-AREA (Stoe & Cie, 2002)
;
_computing_data_reduction
;
X-RED32 (Stoe & Cie, 2002)
;
_computing_molecular_graphics
;
ORTEP-3 for Windows (Farrugia, 2012) and PLATON (Spek, 2009)
;
_computing_publication_material
;
WinGX (Farrugia, 2012)
;
_computing_structure_refinement
;
SHELXL2018 (Sheldrick, 2015)
;
_computing_structure_solution
;
SHELXS97 (Sheldrick, 2015)
;
_diffrn_ambient_temperature 296(2)
_diffrn_detector_area_resol_mean 6.67
_diffrn_measured_fraction_theta_full 1.000
_diffrn_measured_fraction_theta_max 1.000
_diffrn_measurement_device_type 'Stoe IPDS 2'
_diffrn_measurement_method 'rotation method'
_diffrn_radiation_type MoK\a
_diffrn_radiation_wavelength 0.71073
_diffrn_reflns_av_R_equivalents 0.0421
_diffrn_reflns_limit_h_max 19
_diffrn_reflns_limit_h_min -19
_diffrn_reflns_limit_k_max 8
_diffrn_reflns_limit_k_min -8
_diffrn_reflns_limit_l_max 19
_diffrn_reflns_limit_l_min -19
_diffrn_reflns_number 18156
_diffrn_reflns_theta_full 25.242
_diffrn_reflns_theta_max 27.494
_diffrn_reflns_theta_min 2.037
_exptl_absorpt_coefficient_mu 2.716
_exptl_absorpt_correction_T_max 0.8932
_exptl_absorpt_correction_T_min 0.4369
_exptl_absorpt_correction_type integration
_exptl_absorpt_process_details
;
(X-RED32; Stoe & Cie, 2002)
;
_exptl_crystal_colour orange
_exptl_crystal_density_diffrn 1.532
_exptl_crystal_density_method 'not measured'
_exptl_crystal_description prism
_exptl_crystal_F_000 712
_exptl_crystal_size_max 0.560
_exptl_crystal_size_mid 0.277
_exptl_crystal_size_min 0.050
_refine_diff_density_max 0.279
_refine_diff_density_min -0.382
_refine_ls_extinction_method none
_refine_ls_goodness_of_fit_ref 1.063
_refine_ls_hydrogen_treatment mixed
_refine_ls_matrix_type full
_refine_ls_number_parameters 194
_refine_ls_number_reflns 3491
_refine_ls_number_restraints 0
_refine_ls_restrained_S_all 1.063
_refine_ls_R_factor_all 0.0589
_refine_ls_R_factor_gt 0.0415
_refine_ls_shift/su_max 0.001
_refine_ls_shift/su_mean 0.000
_refine_ls_structure_factor_coef Fsqd
_refine_ls_weighting_details 'w=1/[\s^2^(Fo^2^)+(0.0398P)^2^+0.5265P] where P=(Fo^2^+2Fc^2^)/3'
_refine_ls_weighting_scheme calc
_refine_ls_wR_factor_gt 0.0847
_refine_ls_wR_factor_ref 0.0911
_reflns_number_gt 2754
_reflns_number_total 3491
_reflns_threshold_expression 'I > 2\s(I)'
_cod_data_source_file xu5918sup1.cif
_cod_data_source_block I
_cod_database_code 2242377
_shelx_space_group_comment
;
The symmetry employed for this shelxl refinement is uniquely defined
by the following loop, which should always be used as a source of
symmetry information in preference to the above space-group names.
They are only intended as comments.
;

loop_
_symmetry_equiv_pos_as_xyz
'x, y, z'
'-x+1/2, y+1/2, -z+1/2'
'-x, -y, -z'
'x-1/2, -y-1/2, z-1/2'

loop_
_atom_site_type_symbol
_atom_site_label
_atom_site_fract_x
_atom_site_fract_y
_atom_site_fract_z
_atom_site_U_iso_or_equiv
_atom_site_adp_type
_atom_site_calc_flag
_atom_site_occupancy
C C1 0.44857(16) 0.3446(4) 0.18253(15) 0.0403(5) Uani d 1
C C2 0.42497(17) 0.3902(4) 0.26511(16) 0.0417(5) Uani d 1
C C3 0.37588(17) 0.5714(4) 0.27491(17) 0.0440(6) Uani d 1
C C4 0.35124(17) 0.6978(4) 0.20324(18) 0.0469(6) Uani d 1
H H4 0.318414 0.815670 0.208919 0.056 Uiso calc 1
C C5 0.37596(17) 0.6473(4) 0.12266(17) 0.0456(6) Uani d 1
C C6 0.42285(18) 0.4758(4) 0.11072(16) 0.0457(6) Uani d 1
H H6 0.437777 0.445619 0.055674 0.055 Uiso calc 1
C C7 0.3190(2) 0.7984(4) 0.3743(2) 0.0574(7) Uani d 1
H H7A 0.260045 0.809407 0.341291 0.069 Uiso calc 1
H H7B 0.354488 0.909669 0.356734 0.069 Uiso calc 1
C C8 0.3155(2) 0.8097(5) 0.4713(2) 0.0640(8) Uani d 1
H H8A 0.290087 0.938248 0.484727 0.077 Uiso calc 1
H H8B 0.280127 0.699194 0.487896 0.077 Uiso calc 1
H H8C 0.374171 0.799032 0.503274 0.077 Uiso calc 1
C C9 0.50092(17) 0.1655(4) 0.17069(16) 0.0442(5) Uani d 1
H H9 0.516428 0.138217 0.115620 0.053 Uiso calc 1
C C10 0.57777(16) -0.1337(4) 0.22892(16) 0.0406(5) Uani d 1
C C11 0.59676(16) -0.2499(4) 0.30608(16) 0.0420(5) Uani d 1
C C12 0.64681(19) -0.4279(4) 0.30608(19) 0.0513(6) Uani d 1
H H12 0.659509 -0.505656 0.357194 0.062 Uiso calc 1
C C13 0.67759(18) -0.4892(5) 0.2304(2) 0.0550(7) Uani d 1
H H13 0.711082 -0.608217 0.230857 0.066 Uiso calc 1
C C14 0.6594(2) -0.3766(5) 0.1542(2) 0.0552(7) Uani d 1
H H14 0.680358 -0.419005 0.103432 0.066 Uiso calc 1
C C15 0.60944(19) -0.1994(4) 0.15371(18) 0.0508(6) Uani d 1
H H15 0.596978 -0.123232 0.102130 0.061 Uiso calc 1
C C16 0.5727(2) -0.2971(5) 0.45460(19) 0.0622(8) Uani d 1
H H16A 0.546330 -0.227372 0.499090 0.075 Uiso calc 1
H H16B 0.544000 -0.426840 0.441808 0.075 Uiso calc 1
H H16C 0.634215 -0.319190 0.475376 0.075 Uiso calc 1
N N1 0.52630(14) 0.0438(3) 0.23498(13) 0.0423(5) Uani d 1
O O1 0.44838(15) 0.2719(3) 0.33548(12) 0.0536(5) Uani d 1
O O2 0.35740(14) 0.6041(3) 0.35724(12) 0.0546(5) Uani d 1
O O3 0.56318(14) -0.1756(3) 0.37679(12) 0.0558(5) Uani d 1
Br Br1 0.34398(2) 0.82939(5) 0.02613(2) 0.06603(13) Uani d 1
H H1 0.479(3) 0.186(8) 0.316(3) 0.119(18) Uiso d 1

loop_
_atom_site_aniso_label
_atom_site_aniso_U_11
_atom_site_aniso_U_22
_atom_site_aniso_U_33
_atom_site_aniso_U_12
_atom_site_aniso_U_13
_atom_site_aniso_U_23
C1 0.0405(12) 0.0374(12) 0.0424(12) -0.0003(11) 0.0041(10) 0.0031(10)
C2 0.0433(13) 0.0374(13) 0.0443(12) 0.0007(10) 0.0064(10) 0.0027(10)
C3 0.0429(14) 0.0415(13) 0.0483(13) 0.0002(11) 0.0092(11) 0.0009(11)
C4 0.0441(14) 0.0383(14) 0.0583(15) 0.0045(11) 0.0081(11) 0.0060(11)
C5 0.0446(14) 0.0415(14) 0.0493(13) -0.0018(11) 0.0021(11) 0.0109(11)
C6 0.0492(14) 0.0476(15) 0.0403(12) 0.0025(12) 0.0070(11) 0.0067(11)
C7 0.0640(18) 0.0433(16) 0.0674(18) 0.0125(13) 0.0184(14) 0.0005(13)
C8 0.074(2) 0.0519(17) 0.0698(19) 0.0103(15) 0.0230(16) -0.0074(15)
C9 0.0514(14) 0.0430(13) 0.0387(12) -0.0004(12) 0.0087(10) 0.0010(11)
C10 0.0404(13) 0.0363(13) 0.0458(12) -0.0001(10) 0.0089(10) 0.0016(10)
C11 0.0392(13) 0.0422(13) 0.0450(12) -0.0001(11) 0.0080(10) 0.0031(10)
C12 0.0491(15) 0.0465(15) 0.0576(15) 0.0062(12) 0.0061(12) 0.0089(13)
C13 0.0458(15) 0.0433(15) 0.0764(19) 0.0074(12) 0.0106(14) -0.0017(14)
C14 0.0555(17) 0.0534(17) 0.0607(16) 0.0041(13) 0.0217(13) -0.0073(13)
C15 0.0580(16) 0.0498(16) 0.0475(14) 0.0037(13) 0.0170(12) 0.0037(12)
C16 0.070(2) 0.070(2) 0.0473(15) 0.0027(16) 0.0107(13) 0.0152(14)
N1 0.0467(12) 0.0375(11) 0.0436(10) 0.0035(9) 0.0092(9) 0.0030(9)
O1 0.0730(14) 0.0473(11) 0.0425(10) 0.0160(10) 0.0152(9) 0.0081(8)
O2 0.0703(13) 0.0445(10) 0.0519(10) 0.0137(9) 0.0184(9) 0.0025(8)
O3 0.0709(13) 0.0559(11) 0.0434(9) 0.0145(10) 0.0176(9) 0.0106(9)
Br1 0.0763(2) 0.05858(19) 0.06202(19) 0.01265(16) 0.00668(14) 0.02361(15)

loop_
_atom_type_symbol
_atom_type_description
_atom_type_scat_dispersion_real
_atom_type_scat_dispersion_imag
_atom_type_scat_source
C C 0.0033 0.0016 'International Tables Vol C Tables 4.2.6.8 and 6.1.1.4'
H H 0.0000 0.0000 'International Tables Vol C Tables 4.2.6.8 and 6.1.1.4'
N N 0.0061 0.0033 'International Tables Vol C Tables 4.2.6.8 and 6.1.1.4'
O O 0.0106 0.0060 'International Tables Vol C Tables 4.2.6.8 and 6.1.1.4'
Br Br -0.2901 2.4595 'International Tables Vol C Tables 4.2.6.8 and 6.1.1.4'

loop_
_geom_angle_atom_site_label_1
_geom_angle_atom_site_label_2
_geom_angle_atom_site_label_3
_geom_angle
C2 C1 C6 120.0(2)
C2 C1 C9 120.7(2)
C6 C1 C9 119.3(2)
O1 C2 C1 122.4(2)
O1 C2 C3 118.5(2)
C1 C2 C3 119.1(2)
O2 C3 C4 125.4(2)
O2 C3 C2 114.8(2)
C4 C3 C2 119.8(2)
C3 C4 C5 119.4(2)
C3 C4 H4 120.3
C5 C4 H4 120.3
C6 C5 C4 122.6(2)
C6 C5 Br1 119.2(2)
C4 C5 Br1 118.23(19)
C5 C6 C1 119.2(2)
C5 C6 H6 120.4
C1 C6 H6 120.4
O2 C7 C8 107.6(2)
O2 C7 H7A 110.2
C8 C7 H7A 110.2
O2 C7 H7B 110.2
C8 C7 H7B 110.2
H7A C7 H7B 108.5
C7 C8 H8A 109.5
C7 C8 H8B 109.5
H8A C8 H8B 109.5
C7 C8 H8C 109.5
H8A C8 H8C 109.5
H8B C8 H8C 109.5
N1 C9 C1 120.9(2)
N1 C9 H9 119.5
C1 C9 H9 119.5
C15 C10 C11 118.9(2)
C15 C10 N1 125.3(2)
C11 C10 N1 115.8(2)
O3 C11 C12 125.0(2)
O3 C11 C10 115.3(2)
C12 C11 C10 119.7(2)
C13 C12 C11 120.1(3)
C13 C12 H12 120.0
C11 C12 H12 120.0
C14 C13 C12 120.8(3)
C14 C13 H13 119.6
C12 C13 H13 119.6
C13 C14 C15 119.5(3)
C13 C14 H14 120.3
C15 C14 H14 120.3
C14 C15 C10 121.1(3)
C14 C15 H15 119.5
C10 C15 H15 119.5
O3 C16 H16A 109.5
O3 C16 H16B 109.5
H16A C16 H16B 109.5
O3 C16 H16C 109.5
H16A C16 H16C 109.5
H16B C16 H16C 109.5
C9 N1 C10 124.4(2)
C2 O1 H1 102(3)
C3 O2 C7 117.3(2)
C11 O3 C16 118.0(2)

loop_
_geom_bond_atom_site_label_1
_geom_bond_atom_site_label_2
_geom_bond_distance
C1 C2 1.403(3)
C1 C6 1.405(3)
C1 C9 1.444(4)
C2 O1 1.333(3)
C2 C3 1.421(4)
C3 O2 1.354(3)
C3 C4 1.381(4)
C4 C5 1.388(4)
C4 H4 0.9300
C5 C6 1.356(4)
C5 Br1 1.905(2)
C6 H6 0.9300
C7 O2 1.438(3)
C7 C8 1.500(4)
C7 H7A 0.9700
C7 H7B 0.9700
C8 H8A 0.9600
C8 H8B 0.9600
C8 H8C 0.9600
C9 N1 1.281(3)
C9 H9 0.9300
C10 C15 1.387(4)
C10 C11 1.400(3)
C10 N1 1.412(3)
C11 O3 1.360(3)
C11 C12 1.392(4)
C12 C13 1.379(4)
C12 H12 0.9300
C13 C14 1.373(4)
C13 H13 0.9300
C14 C15 1.386(4)
C14 H14 0.9300
C15 H15 0.9300
C16 O3 1.423(3)
C16 H16A 0.9600
C16 H16B 0.9600
C16 H16C 0.9600
O1 H1 0.81(5)

loop_
_geom_hbond_atom_site_label_D
_geom_hbond_atom_site_label_H
_geom_hbond_atom_site_label_A
_geom_hbond_site_symmetry_A
_geom_hbond_distance_DH
_geom_hbond_distance_HA
_geom_hbond_distance_DA
_geom_hbond_angle_DHA
_geom_hbond_publ_flag
O1 H1 N1 . 0.81(5) 1.80(5) 2.566(3) 157(5) yes
C16 H16A O1 3_656 0.96 2.55 3.293(3) 134.7 yes
C7 H7A Cg1 2_555 0.97 2.80 3.662(3) 149 yes
C13 H13 Cg2 2_645 0.93 2.79 3.629(3) 150 yes

loop_
_geom_torsion_atom_site_label_1
_geom_torsion_atom_site_label_2
_geom_torsion_atom_site_label_3
_geom_torsion_atom_site_label_4
_geom_torsion
C6 C1 C2 O1 -179.4(2)
C9 C1 C2 O1 -0.7(4)
C6 C1 C2 C3 -0.7(4)
C9 C1 C2 C3 177.9(2)
O1 C2 C3 O2 -0.3(4)
C1 C2 C3 O2 -179.0(2)
O1 C2 C3 C4 179.5(2)
C1 C2 C3 C4 0.8(4)
O2 C3 C4 C5 179.0(2)
C2 C3 C4 C5 -0.9(4)
C3 C4 C5 C6 0.9(4)
C3 C4 C5 Br1 -178.1(2)
C4 C5 C6 C1 -0.7(4)
Br1 C5 C6 C1 178.21(19)
C2 C1 C6 C5 0.7(4)
C9 C1 C6 C5 -178.0(2)
C2 C1 C9 N1 0.6(4)
C6 C1 C9 N1 179.3(2)
C15 C10 C11 O3 -179.8(2)
N1 C10 C11 O3 -0.2(3)
C15 C10 C11 C12 0.1(4)
N1 C10 C11 C12 179.7(2)
O3 C11 C12 C13 180.0(3)
C10 C11 C12 C13 0.1(4)
C11 C12 C13 C14 -0.1(4)
C12 C13 C14 C15 0.0(5)
C13 C14 C15 C10 0.1(5)
C11 C10 C15 C14 -0.2(4)
N1 C10 C15 C14 -179.8(3)
C1 C9 N1 C10 -179.8(2)
C15 C10 N1 C9 1.3(4)
C11 C10 N1 C9 -178.3(2)
C4 C3 O2 C7 -8.4(4)
C2 C3 O2 C7 171.4(2)
C8 C7 O2 C3 -172.8(2)
C12 C11 O3 C16 -6.0(4)
C10 C11 O3 C16 173.9(2)

_cod_database_fobs_code 2242377
